data_1523368
loop_
_publ_author_name
'Carl, W.'
'Schubert, K.'

_publ_section_title
;
 Die Struktur von Pt7 Zn12
;
_journal_name_full 'Journal of the Less-Common Metals'
_journal_page_first 279
_journal_page_last 283
_journal_volume 19
_journal_year 1969
_chemical_formula_sum 'Pt7 Zn12'
_space_group_IT_number 55
_symmetry_space_group_name_Hall '-P 2 2ab'
_symmetry_space_group_name_H-M 'P b a m'
_cell_angle_alpha 90
_cell_angle_beta 90
_cell_angle_gamma 90
_cell_formula_units_Z 2
_cell_length_a 28.79
_cell_length_b 6.94
_cell_length_c 2.76
_cell_volume 551.455
_citation_journal_id_ASTM JCOMAH
_cod_data_source_file Carl_JCOMAH_1969_1886.cif
_cod_data_source_block Pt7Zn12
_cod_original_cell_volume 551.4552
_cod_database_code 1523368

loop_
_symmetry_equiv_pos_as_xyz
x,y,z
-x,-y,z
x+1/2,-y+1/2,-z
-x+1/2,y+1/2,-z
-x,-y,-z
x,y,-z
-x-1/2,y-1/2,z
x-1/2,-y-1/2,z

loop_
_atom_site_label
_atom_site_type_symbol
_atom_site_fract_x
_atom_site_fract_y
_atom_site_fract_z
_atom_site_occupancy
_atom_site_U_iso_or_equiv
Zn6 Zn 0.43 0.377 0.5 1 0.0
Pt3 Pt 0.28 0.038 0 1 0.0
Zn4 Zn 0.009 0.313 0.5 1 0.0
Pt1 Pt 0 0 0 1 0.0
Zn3 Zn 0.361 0.125 0.5 1 0.0
Zn2 Zn 0.199 0.236 0.5 1 0.0
Zn1 Zn 0.098 0.244 0.5 1 0.0
Zn5 Zn 0.282 0.366 0.5 1 0.0
Pt2 Pt 0.146 0.992 0 1 0.0
Pt4 Pt 0.431 0.041 0 1 0.0
